data_1552191
loop_
_publ_author_name
'Palumbo, Chad T.'
'Barluzzi, Luciano'
'Scopelliti, Rosario'
'Zivkovic, Ivica'
'Fabrizio, Alberto'
'Corminboeuf, Cl\'emence'
'Mazzanti, Marinella'

_publ_section_title
;
 Tuning the structure, reactivity and magnetic communication of
 nitride-bridged uranium complexes with the ancillary ligands
;
_journal_name_full 'Chemical Science'
_journal_paper_doi 10.1039/C9SC02149C
_journal_year 2019
_chemical_formula_moiety 'C42 H117 N6 O4 Si11 U2, C12 H30 Na O6'
_chemical_formula_sum 'C54 H147 N6 Na O10 Si11 U2'
_chemical_formula_weight 1848.81
_space_group_crystal_system triclinic
_space_group_IT_number 2
_space_group_name_Hall '-P 1'
_space_group_name_H-M_alt 'P -1'
_symmetry_space_group_name_Hall '-P 1'
_symmetry_space_group_name_H-M 'P -1'
_atom_sites_solution_hydrogens geom
_atom_sites_solution_primary dual
_atom_sites_solution_secondary difmap
_audit_creation_date 2019-02-05
_audit_creation_method
;
Olex2 1.2
(compiled 2018.05.29 svn.r3508 for OlexSys, GUI svn.r5506)
;
_audit_update_record
;
2019-04-30 deposited with the CCDC.    2019-08-07 downloaded from the CCDC.
;
_cell_angle_alpha 88.488(2)
_cell_angle_beta 87.105(2)
_cell_angle_gamma 82.328(2)
_cell_formula_units_Z 2
_cell_length_a 15.1641(4)
_cell_length_b 15.3150(4)
_cell_length_c 19.3228(6)
_cell_measurement_reflns_used 14972
_cell_measurement_temperature 140.00(10)
_cell_measurement_theta_max 73.4110
_cell_measurement_theta_min 3.6280
_cell_volume 4440.8(2)
_computing_cell_refinement 'CrysAlisPro 1.171.40.20a (Rigaku OD, 2018)'
_computing_data_collection 'CrysAlisPro 1.171.40.20a (Rigaku OD, 2018)'
_computing_data_reduction 'CrysAlisPro 1.171.40.20a (Rigaku OD, 2018)'
_computing_molecular_graphics 'Olex2 (Dolomanov et al., 2009)'
_computing_publication_material 'Olex2 (Dolomanov et al., 2009)'
_computing_structure_refinement 'ShelXL (Sheldrick, 2015)'
_computing_structure_solution 'ShelXT (Sheldrick, 2015)'
_diffrn_ambient_environment N~2~
_diffrn_ambient_temperature 140.00(10)
_diffrn_detector 'CCD plate'
_diffrn_detector_area_resol_mean 10.2665
_diffrn_detector_type Atlas
_diffrn_measured_fraction_theta_full 0.988
_diffrn_measured_fraction_theta_max 0.960
_diffrn_measurement_details
;
List of Runs (angles in degrees, time in seconds):

  # Type    Start    End  Width  t~exp~   \w     \q     \k     \f   Frames
#--------------------------------------------------------------------------
  1  \w   -108.00 -17.00   1.00    5.00    --  -43.01 -57.00  60.00   91
  2  \w   -124.00 -80.00   1.00    5.00    --  -43.01 -99.00-180.00   44
  3  \w    -90.00 -30.00   1.00    5.00    --  -43.01 125.00 -90.00   60
  4  \w    -67.00  29.00   1.00    5.00    --  -43.01  57.00-150.00   96
  5  \w   -124.00 -97.00   1.00    5.00    --  -43.01 -99.00-150.00   27
  6  \w   -123.00 -95.00   1.00    5.00    --  -43.01 -99.00 120.00   28
  7  \w     27.00  52.00   1.00    5.00    --   43.01-125.00  30.00   25
  8  \w    105.00 178.00   1.00   20.00    --  105.68  77.00 -30.00   73
  9  \w     90.00 120.00   1.00   20.00    --  105.68 -45.00-180.00   30
 10  \w     45.00  76.00   1.00   20.00    --  105.68 -45.00-180.00   31
 11  \w     34.00 130.00   1.00   20.00    --  105.68 -45.00 -90.00   96
 12  \w     34.00  63.00   1.00   20.00    --  105.68 -61.00  30.00   29
 13  \w     80.00 118.00   1.00   20.00    --  105.68-125.00-150.00   38
 14  \w     59.00  86.00   1.00   20.00    --  105.68 -94.00 120.00   27
 15  \w     45.00 132.00   1.00   20.00    --  105.68 -45.00  30.00   87
 16  \w     72.00 109.00   1.00   20.00    --  105.68 -94.00 -60.00   37
 17  \w     32.00 101.00   1.00   20.00    --  105.68 -94.00 -90.00   69
 18  \w     59.00 107.00   1.00   20.00    --  105.68 -94.00  30.00   48
 19  \w     33.00 108.00   1.00   20.00    --  105.68 -94.00-180.00   75
 20  \w     19.00 172.00   1.00   20.00    --  105.68   0.00 150.00  153
;
_diffrn_measurement_device 'four-circle diffractometer'
_diffrn_measurement_device_type 'SuperNova, Dual, Cu at home/near, Atlas'
_diffrn_measurement_method '\w scans'
_diffrn_orient_matrix_type 'CrysAlisPro convention (1999,Acta A55,543-557)'
_diffrn_orient_matrix_UB_11 -0.0506558000
_diffrn_orient_matrix_UB_12 -0.0302436000
_diffrn_orient_matrix_UB_13 -0.0602415000
_diffrn_orient_matrix_UB_21 0.0149568000
_diffrn_orient_matrix_UB_22 0.0844995000
_diffrn_orient_matrix_UB_23 -0.0414619000
_diffrn_orient_matrix_UB_31 0.0879905000
_diffrn_orient_matrix_UB_32 -0.0474499000
_diffrn_orient_matrix_UB_33 -0.0320486000
_diffrn_radiation_monochromator mirror
_diffrn_radiation_probe x-ray
_diffrn_radiation_type CuK\a
_diffrn_radiation_wavelength 1.54184
_diffrn_reflns_av_R_equivalents 0.0402
_diffrn_reflns_av_unetI/netI 0.0487
_diffrn_reflns_Laue_measured_fraction_full 0.988
_diffrn_reflns_Laue_measured_fraction_max 0.960
_diffrn_reflns_limit_h_max 18
_diffrn_reflns_limit_h_min -14
_diffrn_reflns_limit_k_max 15
_diffrn_reflns_limit_k_min -19
_diffrn_reflns_limit_l_max 23
_diffrn_reflns_limit_l_min -24
_diffrn_reflns_number 32284
_diffrn_reflns_point_group_measured_fraction_full 0.988
_diffrn_reflns_point_group_measured_fraction_max 0.960
_diffrn_reflns_theta_full 67.684
_diffrn_reflns_theta_max 73.524
_diffrn_reflns_theta_min 3.644
_diffrn_source 'micro-focus sealed X-ray tube'
_diffrn_source_type 'SuperNova (Cu) X-ray Source'
_exptl_absorpt_coefficient_mu 12.018
_exptl_absorpt_correction_T_max 0.653
_exptl_absorpt_correction_T_min 0.250
_exptl_absorpt_correction_type gaussian
_exptl_absorpt_process_details
;
CrysAlisPro 1.171.40.20a (Rigaku Oxford Diffraction, 2018).
 Numerical absorption correction based on Gaussian integration over
 a multifaceted crystal model/Empirical absorption correction using
 spherical harmonics as implemented in SCALE3 ABSPACK scaling algorithm.
;
_exptl_crystal_colour red
_exptl_crystal_colour_primary red
_exptl_crystal_density_diffrn 1.383
_exptl_crystal_description irregular
_exptl_crystal_F_000 1884
_exptl_crystal_size_max 0.191
_exptl_crystal_size_mid 0.102
_exptl_crystal_size_min 0.09
_refine_diff_density_max 1.917
_refine_diff_density_min -1.097
_refine_diff_density_rms 0.136
_refine_ls_extinction_method none
_refine_ls_goodness_of_fit_ref 1.052
_refine_ls_hydrogen_treatment constr
_refine_ls_matrix_type full
_refine_ls_number_parameters 916
_refine_ls_number_reflns 17171
_refine_ls_number_restraints 341
_refine_ls_restrained_S_all 1.047
_refine_ls_R_factor_all 0.0462
_refine_ls_R_factor_gt 0.0390
_refine_ls_shift/su_max 0.001
_refine_ls_shift/su_mean 0.000
_refine_ls_structure_factor_coef Fsqd
_refine_ls_weighting_details 'w=1/[\s^2^(Fo^2^)+(0.0511P)^2^+10.3375P] where P=(Fo^2^+2Fc^2^)/3'
_refine_ls_weighting_scheme calc
_refine_ls_wR_factor_gt 0.1007
_refine_ls_wR_factor_ref 0.1057
_reflns_Friedel_coverage 0.000
_reflns_number_gt 14852
_reflns_number_total 17171
_reflns_threshold_expression 'I > 2\s(I)'
_cod_data_source_file c9sc02149c2.cif
_cod_data_source_block ctp293
_cod_depositor_comments
;
The following automatic conversions were performed:

'_exptl_absorpt_correction_type' value 'Gaussian' changed to
'gaussian' according to
/home/data/users/saulius/crontab/automatic-downloads/rss-feeds/RSC/lib/dictionaries/cif_core.dic
dictionary named 'cif_core.dic' version 2.4.2 from 2011-04-26.

Automatic conversion script
Id: cif_fix_values 4973 2017-02-22 13:04:09Z antanas 
;
_cod_database_code 1552191
_shelx_shelxl_version_number 2018/3
_chemical_oxdiff_formula 'C54 H147 N6 Na O10 Si11 U2'
_shelx_space_group_comment
;
The symmetry employed for this shelxl refinement is uniquely defined
by the following loop, which should always be used as a source of
symmetry information in preference to the above space-group names.
They are only intended as comments.
;
_reflns_odcompleteness_completeness 98.86
_reflns_odcompleteness_iscentric 1
_reflns_odcompleteness_theta 66.97
_olex2_refinement_description
;
1. Fixed Uiso
 At 1.2 times of:
  All C(H,H) groups
 At 1.5 times of:
  All C(H,H,H) groups
2. Restrained distances
 Na1-O10A \\sim Na1-O10B \\sim Na1-O9A \\sim Na1-O9B
 with sigma of 0.02
 C80A-C81A \\sim C80B-C81B
 with sigma of 0.02
 O9A-C79A \\sim O9B-C79B \\sim O10A-C82A \\sim O10B-C82B
 with sigma of 0.02
 O9A-C80A \\sim O9B-C80B \\sim O10A-C81A \\sim O10B-C81B
 with sigma of 0.02
 O7A-C75A \\sim O7B-C75B \\sim O8B-C78B
 with sigma of 0.02
 Na1-O7A \\sim Na1-O7B \\sim Na1-O8A \\sim Na1-O8B
 with sigma of 0.02
 C76A-C77A \\sim C77B-C76B
 with sigma of 0.02
 O7A-C76A \\sim O7B-C76B \\sim O8A-C77A \\sim O8B-C77B
 with sigma of 0.02
3. Uiso/Uaniso restraints and constraints
O7A \\sim O7B \\sim O8A \\sim O8B \\sim O9A \\sim O9B \\sim O10A \\sim O10B
\\sim C75A \\sim C75B \\sim C76A \\sim C76B \\sim C77A \\sim C77B \\sim C78A
\\sim C78B \\sim C79A \\sim C79B \\sim C80A \\sim C80B \\sim C81A \\sim C81B
\\sim C82A \\sim C82B: within 2A with sigma of 0.01 and sigma for terminal
atoms of 0.02
4. Others
 Sof(O9B)=Sof(O10B)=Sof(C79B)=Sof(H79D)=Sof(H79E)=Sof(H79F)=Sof(C80B)=
 Sof(H80C)=Sof(H80D)=Sof(C81B)=Sof(H81C)=Sof(H81D)=Sof(C82B)=Sof(H82D)=
 Sof(H82E)=Sof(H82F)=1-FVAR(1)
 Sof(O9A)=Sof(O10A)=Sof(C79A)=Sof(H79A)=Sof(H79B)=Sof(H79C)=Sof(C80A)=
 Sof(H80A)=Sof(H80B)=Sof(C81A)=Sof(H81A)=Sof(H81B)=Sof(C82A)=Sof(H82A)=
 Sof(H82B)=Sof(H82C)=FVAR(1)
 Sof(O7B)=Sof(O8B)=Sof(C75B)=Sof(H75D)=Sof(H75E)=Sof(H75F)=Sof(C76B)=Sof(H76C)=
 Sof(H76D)=Sof(C77B)=Sof(H77C)=Sof(H77D)=Sof(C78B)=Sof(H78D)=Sof(H78E)=
 Sof(H78F)=1-FVAR(2)
 Sof(O7A)=Sof(O8A)=Sof(C75A)=Sof(H75A)=Sof(H75B)=Sof(H75C)=Sof(C76A)=Sof(H76A)=
 Sof(H76B)=Sof(C77A)=Sof(H77A)=Sof(H77B)=Sof(C78A)=Sof(H78A)=Sof(H78B)=
 Sof(H78C)=FVAR(2)
5.a Secondary CH2 refined with riding coordinates:
 C72(H72A,H72B), C73(H73A,H73B), C76A(H76A,H76B), C76B(H76C,H76D), C77A(H77A,
 H77B), C77B(H77C,H77D), C80A(H80A,H80B), C80B(H80C,H80D), C81A(H81A,H81B),
 C81B(H81C,H81D)
5.b Idealised Me refined as rotating group:
 C2(H2A,H2B,H2C), C3(H3A,H3B,H3C), C4(H4A,H4B,H4C), C6(H6A,H6B,H6C), C7(H7A,
 H7B,H7C), C8(H8A,H8B,H8C), C10(H10A,H10B,H10C), C11(H11A,H11B,H11C), C12(H12A,
 H12B,H12C), C21(H21A,H21B,H21C), C22(H22A,H22B,H22C), C23(H23A,H23B,H23C),
 C24(H24A,H24B,H24C), C25(H25A,H25B,H25C), C26(H26A,H26B,H26C), C31(H31A,H31B,
 H31C), C32(H32A,H32B,H32C), C33(H33A,H33B,H33C), C34(H34A,H34B,H34C), C35(H35A,
 H35B,H35C), C36(H36A,H36B,H36C), C41(H41A,H41B,H41C), C42(H42A,H42B,H42C),
 C43(H43A,H43B,H43C), C44(H44A,H44B,H44C), C45(H45A,H45B,H45C), C46(H46A,H46B,
 H46C), C51(H51A,H51B,H51C), C52(H52A,H52B,H52C), C53(H53A,H53B,H53C), C54(H54A,
 H54B,H54C), C55(H55A,H55B,H55C), C56(H56A,H56B,H56C), C61(H61A,H61B,H61C),
 C62(H62A,H62B,H62C), C63(H63A,H63B,H63C), C64(H64A,H64B,H64C), C65(H65A,H65B,
 H65C), C66(H66A,H66B,H66C), C71(H71A,H71B,H71C), C74(H74A,H74B,H74C),
 C75A(H75A,H75B,H75C), C75B(H75D,H75E,H75F), C78A(H78A,H78B,H78C), C78B(H78D,
 H78E,H78F), C79A(H79A,H79B,H79C), C79B(H79D,H79E,H79F), C82A(H82A,H82B,H82C),
 C82B(H82D,H82E,H82F)
;
_olex2_submission_special_instructions 'No special instructions were received'
_oxdiff_exptl_absorpt_empirical_details
;
Empirical correction (ABSPACK) includes:
- Absorption correction using spherical harmonics
- Frame scaling
- Detector area scaling
- B-factor correction
;
_oxdiff_exptl_absorpt_empirical_full_max 6.628
_oxdiff_exptl_absorpt_empirical_full_min 0.510

loop_
_space_group_symop_operation_xyz
'x, y, z'
'-x, -y, -z'

loop_
_atom_site_label
_atom_site_type_symbol
_atom_site_fract_x
_atom_site_fract_y
_atom_site_fract_z
_atom_site_U_iso_or_equiv
_atom_site_adp_type
_atom_site_occupancy
_atom_site_site_symmetry_order
_atom_site_calc_flag
_atom_site_refinement_flags_posn
_atom_site_refinement_flags_adp
_atom_site_refinement_flags_occupancy
_atom_site_disorder_assembly
_atom_site_disorder_group
U1 U 0.17913(2) 0.37058(2) 0.23417(2) 0.02597(6) Uani 1 1 d . . . . .
U2 U 0.30433(2) 0.59031(2) 0.24858(2) 0.02719(6) Uani 1 1 d . . . . .
Si1 Si 0.24020(10) 0.24334(10) 0.39984(8) 0.0282(3) Uani 1 1 d . . . . .
Si2 Si 0.24412(12) 0.17755(11) 0.15147(9) 0.0361(3) Uani 1 1 d . . . . .
Si3 Si 0.32116(11) 0.32183(11) 0.07502(9) 0.0347(3) Uani 1 1 d . . . . .
Si4 Si -0.02610(11) 0.38129(12) 0.13754(9) 0.0371(4) Uani 1 1 d . . . . .
Si5 Si -0.03936(11) 0.43958(11) 0.28308(9) 0.0347(3) Uani 1 1 d . . . . .
Si6 Si 0.19432(11) 0.68995(12) 0.09582(9) 0.0358(3) Uani 1 1 d . . . . .
Si7 Si 0.31056(12) 0.79443(11) 0.16717(10) 0.0385(4) Uani 1 1 d . . . . .
Si8 Si 0.16821(11) 0.69345(11) 0.37654(9) 0.0351(3) Uani 1 1 d . . . . .
Si9 Si 0.35534(12) 0.71207(11) 0.40155(9) 0.0389(4) Uani 1 1 d . . . . .
Si10 Si 0.53224(11) 0.53045(11) 0.17474(10) 0.0371(4) Uani 1 1 d . . . . .
Si11 Si 0.46488(11) 0.43185(11) 0.29640(9) 0.0345(3) Uani 1 1 d . . . . .
O1 O 0.2078(3) 0.2901(3) 0.3288(2) 0.0305(8) Uani 1 1 d . . . . .
O2 O 0.1691(3) 0.1844(3) 0.4377(2) 0.0384(9) Uani 1 1 d . . . . .
O3 O 0.3348(3) 0.1828(3) 0.3794(2) 0.0344(9) Uani 1 1 d . . . . .
O4 O 0.2584(3) 0.3116(3) 0.4589(2) 0.0364(9) Uani 1 1 d . . . . .
N1 N 0.2294(3) 0.4875(3) 0.2442(2) 0.0298(10) Uani 1 1 d . . . . .
N2 N 0.2527(3) 0.2880(3) 0.1426(3) 0.0328(10) Uani 1 1 d . . . . .
N3 N 0.0259(3) 0.3971(3) 0.2129(3) 0.0323(10) Uani 1 1 d . . . . .
N4 N 0.2668(3) 0.6963(3) 0.1612(2) 0.0308(10) Uani 1 1 d . . . . .
N5 N 0.2792(3) 0.6753(3) 0.3489(3) 0.0313(10) Uani 1 1 d . . . . .
N6 N 0.4482(3) 0.5179(3) 0.2360(3) 0.0318(10) Uani 1 1 d . . . . .
C1 C 0.1205(4) 0.1172(4) 0.4157(4) 0.0423(15) Uani 1 1 d . . . . .
C2 C 0.0321(5) 0.1634(6) 0.3887(5) 0.058(2) Uani 1 1 d . . . . .
H2A H 0.044385 0.200344 0.348077 0.087 Uiso 1 1 calc GR . . . .
H2B H 0.000335 0.200298 0.425103 0.087 Uiso 1 1 calc GR . . . .
H2C H -0.004662 0.119031 0.375704 0.087 Uiso 1 1 calc GR . . . .
C3 C 0.1733(5) 0.0603(5) 0.3606(4) 0.0455(15) Uani 1 1 d . . . . .
H3A H 0.188538 0.097541 0.320934 0.068 Uiso 1 1 calc GR . . . .
H3B H 0.137417 0.016343 0.345457 0.068 Uiso 1 1 calc GR . . . .
H3C H 0.228115 0.030377 0.379951 0.068 Uiso 1 1 calc GR . . . .
C4 C 0.1032(6) 0.0615(6) 0.4793(5) 0.060(2) Uani 1 1 d . . . . .
H4A H 0.160056 0.035811 0.497868 0.090 Uiso 1 1 calc GR . . . .
H4B H 0.069671 0.014191 0.466887 0.090 Uiso 1 1 calc GR . . . .
H4C H 0.068563 0.098327 0.514468 0.090 Uiso 1 1 calc GR . . . .
C5 C 0.4043(4) 0.1367(4) 0.4195(3) 0.0391(14) Uani 1 1 d . . . . .
C6 C 0.4624(5) 0.0783(6) 0.3681(4) 0.056(2) Uani 1 1 d . . . . .
H6A H 0.426668 0.037473 0.347981 0.084 Uiso 1 1 calc GR . . . .
H6B H 0.511806 0.044746 0.392115 0.084 Uiso 1 1 calc GR . . . .
H6C H 0.486060 0.114991 0.331236 0.084 Uiso 1 1 calc GR . . . .
C7 C 0.3675(5) 0.0798(5) 0.4771(4) 0.0470(16) Uani 1 1 d . . . . .
H7A H 0.326121 0.117116 0.507948 0.071 Uiso 1 1 calc GR . . . .
H7B H 0.416698 0.050197 0.503562 0.071 Uiso 1 1 calc GR . . . .
H7C H 0.336036 0.035608 0.456712 0.071 Uiso 1 1 calc GR . . . .
C8 C 0.4570(5) 0.2033(5) 0.4494(4) 0.0531(18) Uani 1 1 d . . . . .
H8A H 0.505779 0.172161 0.475552 0.080 Uiso 1 1 calc GR . . . .
H8B H 0.417678 0.242454 0.480339 0.080 Uiso 1 1 calc GR . . . .
H8C H 0.481517 0.238107 0.411646 0.080 Uiso 1 1 calc GR . . . .
C9 C 0.2189(4) 0.3389(4) 0.5255(3) 0.0358(13) Uani 1 1 d . . . . .
C10 C 0.2337(6) 0.2620(5) 0.5772(4) 0.0513(17) Uani 1 1 d . . . . .
H10A H 0.204620 0.212983 0.561828 0.077 Uiso 1 1 calc GR . . . .
H10B H 0.208319 0.280707 0.622958 0.077 Uiso 1 1 calc GR . . . .
H10C H 0.297756 0.242845 0.580175 0.077 Uiso 1 1 calc GR . . . .
C11 C 0.2700(5) 0.4122(5) 0.5471(4) 0.0467(16) Uani 1 1 d . . . . .
H11A H 0.333398 0.389663 0.548959 0.070 Uiso 1 1 calc GR . . . .
H11B H 0.247142 0.433037 0.592980 0.070 Uiso 1 1 calc GR . . . .
H11C H 0.262119 0.461193 0.513347 0.070 Uiso 1 1 calc GR . . . .
C12 C 0.1216(5) 0.3704(5) 0.5211(4) 0.0440(15) Uani 1 1 d . . . . .
H12A H 0.113077 0.417989 0.486254 0.066 Uiso 1 1 calc GR . . . .
H12B H 0.097310 0.392247 0.566309 0.066 Uiso 1 1 calc GR . . . .
H12C H 0.090764 0.321482 0.507938 0.066 Uiso 1 1 calc GR . . . .
C21 C 0.3351(5) 0.1164(5) 0.2028(4) 0.0451(15) Uani 1 1 d . . . . .
H21A H 0.393101 0.124295 0.180470 0.068 Uiso 1 1 calc GR . . . .
H21B H 0.328652 0.053530 0.204855 0.068 Uiso 1 1 calc GR . . . .
H21C H 0.331305 0.139286 0.249871 0.068 Uiso 1 1 calc GR . . . .
C22 C 0.2412(8) 0.1167(5) 0.0682(4) 0.067(2) Uani 1 1 d . . . . .
H22A H 0.191944 0.145053 0.041168 0.100 Uiso 1 1 calc GR . . . .
H22B H 0.232407 0.055408 0.078925 0.100 Uiso 1 1 calc GR . . . .
H22C H 0.297564 0.117875 0.041382 0.100 Uiso 1 1 calc GR . . . .
C23 C 0.1341(5) 0.1654(5) 0.1962(4) 0.0505(18) Uani 1 1 d . . . . .
H23A H 0.129219 0.195522 0.240641 0.076 Uiso 1 1 calc GR . . . .
H23B H 0.129451 0.102715 0.204417 0.076 Uiso 1 1 calc GR . . . .
H23C H 0.086070 0.191546 0.167086 0.076 Uiso 1 1 calc GR . . . .
C24 C 0.4335(4) 0.2521(5) 0.0683(4) 0.0447(15) Uani 1 1 d . . . . .
H24A H 0.461227 0.250108 0.113142 0.067 Uiso 1 1 calc GR . . . .
H24B H 0.471627 0.277681 0.032980 0.067 Uiso 1 1 calc GR . . . .
H24C H 0.426027 0.192168 0.055289 0.067 Uiso 1 1 calc GR . . . .
C25 C 0.3421(5) 0.4380(5) 0.0869(4) 0.0444(15) Uani 1 1 d . . . . .
H25A H 0.285168 0.476591 0.090307 0.067 Uiso 1 1 calc GR . . . .
H25B H 0.378219 0.456706 0.047081 0.067 Uiso 1 1 calc GR . . . .
H25C H 0.373983 0.441433 0.129368 0.067 Uiso 1 1 calc GR . . . .
C26 C 0.2757(5) 0.3187(6) -0.0144(4) 0.0509(18) Uani 1 1 d . . . . .
H26A H 0.219238 0.358023 -0.016201 0.076 Uiso 1 1 calc GR . . . .
H26B H 0.265644 0.258397 -0.024067 0.076 Uiso 1 1 calc GR . . . .
H26C H 0.318625 0.338075 -0.049176 0.076 Uiso 1 1 calc GR . . . .
C31 C 0.0562(5) 0.3598(6) 0.0620(4) 0.0491(17) Uani 1 1 d . . . . .
H31A H 0.084414 0.412794 0.051214 0.074 Uiso 1 1 calc GR . . . .
H31B H 0.025291 0.344417 0.021637 0.074 Uiso 1 1 calc GR . . . .
H31C H 0.101891 0.310910 0.073818 0.074 Uiso 1 1 calc GR . . . .
C32 C -0.0914(6) 0.2843(5) 0.1459(5) 0.057(2) Uani 1 1 d . . . . .
H32A H -0.061367 0.239249 0.176774 0.086 Uiso 1 1 calc GR . . . .
H32B H -0.095166 0.259371 0.100135 0.086 Uiso 1 1 calc GR . . . .
H32C H -0.151591 0.303964 0.165226 0.086 Uiso 1 1 calc GR . . . .
C33 C -0.1071(5) 0.4784(5) 0.1094(4) 0.0489(17) Uani 1 1 d . . . . .
H33A H -0.077590 0.531608 0.107255 0.073 Uiso 1 1 calc GR . . . .
H33B H -0.158254 0.486464 0.142766 0.073 Uiso 1 1 calc GR . . . .
H33C H -0.127688 0.467595 0.063485 0.073 Uiso 1 1 calc GR . . . .
C34 C -0.1311(5) 0.3745(6) 0.3106(5) 0.0568(19) Uani 1 1 d . . . . .
H34A H -0.106704 0.312461 0.317021 0.085 Uiso 1 1 calc GR . . . .
H34B H -0.175306 0.379754 0.274921 0.085 Uiso 1 1 calc GR . . . .
H34C H -0.159588 0.397186 0.354380 0.085 Uiso 1 1 calc GR . . . .
C35 C -0.0924(5) 0.5566(5) 0.2693(4) 0.0462(16) Uani 1 1 d . . . . .
H35A H -0.050071 0.590005 0.243676 0.069 Uiso 1 1 calc GR . . . .
H35B H -0.108834 0.583722 0.314346 0.069 Uiso 1 1 calc GR . . . .
H35C H -0.145859 0.557165 0.242797 0.069 Uiso 1 1 calc GR . . . .
C36 C 0.0329(5) 0.4402(5) 0.3584(3) 0.0441(15) Uani 1 1 d . . . . .
H36A H 0.056672 0.379487 0.371026 0.066 Uiso 1 1 calc GR . . . .
H36B H -0.002344 0.467639 0.397924 0.066 Uiso 1 1 calc GR . . . .
H36C H 0.082256 0.473693 0.345912 0.066 Uiso 1 1 calc GR . . . .
C41 C 0.1187(5) 0.6037(5) 0.1131(4) 0.0461(16) Uani 1 1 d . . . . .
H41A H 0.083286 0.599237 0.072605 0.069 Uiso 1 1 calc GR . . . .
H41B H 0.078769 0.620055 0.153529 0.069 Uiso 1 1 calc GR . . . .
H41C H 0.154378 0.546779 0.122268 0.069 Uiso 1 1 calc GR . . . .
C42 C 0.2552(5) 0.6674(6) 0.0101(4) 0.0500(17) Uani 1 1 d . . . . .
H42A H 0.298772 0.614390 0.014216 0.075 Uiso 1 1 calc GR . . . .
H42B H 0.286076 0.717682 -0.004121 0.075 Uiso 1 1 calc GR . . . .
H42C H 0.212597 0.658270 -0.024644 0.075 Uiso 1 1 calc GR . . . .
C43 C 0.1146(5) 0.7942(5) 0.0851(4) 0.0530(18) Uani 1 1 d . . . . .
H43A H 0.080410 0.807223 0.128868 0.079 Uiso 1 1 calc GR . . . .
H43B H 0.073755 0.786604 0.048677 0.079 Uiso 1 1 calc GR . . . .
H43C H 0.148139 0.843108 0.072205 0.079 Uiso 1 1 calc GR . . . .
C44 C 0.3437(5) 0.8463(5) 0.0822(4) 0.0517(18) Uani 1 1 d . . . . .
H44A H 0.389471 0.805799 0.057668 0.078 Uiso 1 1 calc GR . . . .
H44B H 0.367328 0.901351 0.090817 0.078 Uiso 1 1 calc GR . . . .
H44C H 0.291451 0.858911 0.053938 0.078 Uiso 1 1 calc GR . . . .
C45 C 0.2321(6) 0.8804(5) 0.2156(4) 0.0520(18) Uani 1 1 d . . . . .
H45A H 0.180397 0.899529 0.187892 0.078 Uiso 1 1 calc GR . . . .
H45B H 0.262967 0.931091 0.224174 0.078 Uiso 1 1 calc GR . . . .
H45C H 0.212211 0.855266 0.259939 0.078 Uiso 1 1 calc GR . . . .
C46 C 0.4169(5) 0.7762(5) 0.2141(4) 0.0503(17) Uani 1 1 d . . . . .
H46A H 0.412330 0.731608 0.250944 0.076 Uiso 1 1 calc GR . . . .
H46B H 0.427588 0.831575 0.234393 0.076 Uiso 1 1 calc GR . . . .
H46C H 0.466507 0.755821 0.181415 0.076 Uiso 1 1 calc GR . . . .
C51 C 0.0975(5) 0.6840(5) 0.3005(4) 0.0434(15) Uani 1 1 d . . . . .
H51A H 0.106657 0.730644 0.266264 0.065 Uiso 1 1 calc GR . . . .
H51B H 0.034575 0.690044 0.316355 0.065 Uiso 1 1 calc GR . . . .
H51C H 0.114358 0.626342 0.279348 0.065 Uiso 1 1 calc GR . . . .
C52 C 0.1389(5) 0.6109(5) 0.4441(4) 0.0467(16) Uani 1 1 d . . . . .
H52A H 0.166209 0.551829 0.430523 0.070 Uiso 1 1 calc GR . . . .
H52B H 0.074025 0.612575 0.448501 0.070 Uiso 1 1 calc GR . . . .
H52C H 0.161097 0.625083 0.488659 0.070 Uiso 1 1 calc GR . . . .
C53 C 0.1298(6) 0.8051(5) 0.4131(4) 0.0538(18) Uani 1 1 d . . . . .
H53A H 0.066183 0.809827 0.426424 0.081 Uiso 1 1 calc GR . . . .
H53B H 0.139878 0.850583 0.378081 0.081 Uiso 1 1 calc GR . . . .
H53C H 0.163420 0.813145 0.453983 0.081 Uiso 1 1 calc GR . . . .
C54 C 0.3525(6) 0.8355(5) 0.3969(4) 0.0510(17) Uani 1 1 d . . . . .
H54A H 0.303294 0.862975 0.427133 0.076 Uiso 1 1 calc GR . . . .
H54B H 0.343804 0.856409 0.349062 0.076 Uiso 1 1 calc GR . . . .
H54C H 0.408923 0.851175 0.412113 0.076 Uiso 1 1 calc GR . . . .
C55 C 0.3358(6) 0.6840(6) 0.4956(4) 0.059(2) Uani 1 1 d . . . . .
H55A H 0.276760 0.712008 0.511700 0.089 Uiso 1 1 calc GR . . . .
H55B H 0.381413 0.705378 0.522450 0.089 Uiso 1 1 calc GR . . . .
H55C H 0.339174 0.619939 0.501673 0.089 Uiso 1 1 calc GR . . . .
C56 C 0.4729(5) 0.6635(5) 0.3784(4) 0.0509(17) Uani 1 1 d . . . . .
H56A H 0.489946 0.612426 0.408789 0.076 Uiso 1 1 calc GR . . . .
H56B H 0.512853 0.707764 0.384161 0.076 Uiso 1 1 calc GR . . . .
H56C H 0.477345 0.644809 0.330059 0.076 Uiso 1 1 calc GR . . . .
C61 C 0.4886(5) 0.5976(5) 0.0977(4) 0.0442(15) Uani 1 1 d . . . . .
H61A H 0.492154 0.559844 0.057265 0.066 Uiso 1 1 calc GR . . . .
H61B H 0.524591 0.645545 0.088029 0.066 Uiso 1 1 calc GR . . . .
H61C H 0.426488 0.622416 0.107836 0.066 Uiso 1 1 calc GR . . . .
C62 C 0.6222(4) 0.5868(5) 0.2096(5) 0.0521(18) Uani 1 1 d . . . . .
H62A H 0.596584 0.644928 0.226649 0.078 Uiso 1 1 calc GR . . . .
H62B H 0.667623 0.593832 0.172778 0.078 Uiso 1 1 calc GR . . . .
H62C H 0.649401 0.551282 0.247815 0.078 Uiso 1 1 calc GR . . . .
C63 C 0.5905(5) 0.4246(5) 0.1380(4) 0.0552(19) Uani 1 1 d . . . . .
H63A H 0.641167 0.436919 0.107526 0.083 Uiso 1 1 calc GR . . . .
H63B H 0.548877 0.396685 0.111498 0.083 Uiso 1 1 calc GR . . . .
H63C H 0.611949 0.384812 0.175956 0.083 Uiso 1 1 calc GR . . . .
C64 C 0.5779(5) 0.4177(5) 0.3335(4) 0.0512(18) Uani 1 1 d . . . . .
H64A H 0.623553 0.402716 0.296465 0.077 Uiso 1 1 calc GR . . . .
H64B H 0.581465 0.370186 0.368682 0.077 Uiso 1 1 calc GR . . . .
H64C H 0.587811 0.472693 0.354828 0.077 Uiso 1 1 calc GR . . . .
C65 C 0.4489(5) 0.3232(4) 0.2593(4) 0.0416(14) Uani 1 1 d . . . . .
H65A H 0.438082 0.281454 0.297133 0.062 Uiso 1 1 calc GR . . . .
H65B H 0.502474 0.299984 0.231739 0.062 Uiso 1 1 calc GR . . . .
H65C H 0.397653 0.331459 0.229734 0.062 Uiso 1 1 calc GR . . . .
C66 C 0.3822(4) 0.4525(4) 0.3722(3) 0.0383(13) Uani 1 1 d . . . . .
H66A H 0.387466 0.509721 0.392080 0.057 Uiso 1 1 calc GR . . . .
H66B H 0.394400 0.405901 0.407455 0.057 Uiso 1 1 calc GR . . . .
H66C H 0.321729 0.452765 0.356474 0.057 Uiso 1 1 calc GR . . . .
Na1 Na 0.77358(18) 0.96661(18) 0.19920(16) 0.0467(6) Uani 1 1 d D . . . .
O5 O 0.6962(4) 0.8781(4) 0.2736(3) 0.0542(13) Uani 1 1 d . . . . .
O6 O 0.7973(3) 0.8194(4) 0.1564(3) 0.0509(12) Uani 1 1 d . . . . .
O7A O 0.8992(8) 0.9702(11) 0.2638(8) 0.058(3) Uani 0.537(18) 1 d D U P A 1
O7B O 0.9085(9) 0.9382(12) 0.2537(9) 0.057(3) Uani 0.463(18) 1 d D U P A 2
O8A O 0.8788(8) 1.0360(10) 0.1326(7) 0.055(2) Uani 0.537(18) 1 d D U P A 1
O8B O 0.8959(9) 0.9935(12) 0.1264(7) 0.055(3) Uani 0.463(18) 1 d D U P A 2
O9A O 0.7168(10) 1.0998(7) 0.2608(9) 0.081(3) Uani 0.565(12) 1 d D U P A 1
O9B O 0.6951(13) 1.1069(10) 0.2293(11) 0.083(3) Uani 0.435(12) 1 d D U P A 2
O10A O 0.6617(9) 1.0460(9) 0.1355(8) 0.079(3) Uani 0.565(12) 1 d D U P A 1
O10B O 0.6587(11) 1.0045(13) 0.1213(10) 0.078(4) Uani 0.435(12) 1 d D U P A 2
C71 C 0.6166(6) 0.9169(7) 0.3095(6) 0.072(3) Uani 1 1 d . . . . .
H71A H 0.595297 0.873747 0.342359 0.109 Uiso 1 1 calc GR . . . .
H71B H 0.570928 0.935397 0.276038 0.109 Uiso 1 1 calc GR . . . .
H71C H 0.629011 0.968340 0.334618 0.109 Uiso 1 1 calc GR . . . .
C72 C 0.6851(5) 0.7972(5) 0.2431(5) 0.0546(19) Uani 1 1 d . . . . .
H72A H 0.639159 0.807124 0.208108 0.065 Uiso 1 1 calc R . . . .
H72B H 0.665990 0.755439 0.279002 0.065 Uiso 1 1 calc R . . . .
C73 C 0.7732(5) 0.7604(5) 0.2095(5) 0.0523(18) Uani 1 1 d . . . . .
H73A H 0.819246 0.752224 0.244448 0.063 Uiso 1 1 calc R . . . .
H73B H 0.768723 0.702304 0.189620 0.063 Uiso 1 1 calc R . . . .
C74 C 0.8796(5) 0.7854(7) 0.1227(5) 0.067(2) Uani 1 1 d . . . . .
H74A H 0.873343 0.729759 0.100733 0.100 Uiso 1 1 calc GR . . . .
H74B H 0.925756 0.775041 0.156822 0.100 Uiso 1 1 calc GR . . . .
H74C H 0.896542 0.827896 0.087339 0.100 Uiso 1 1 calc GR . . . .
C75A C 0.8988(17) 0.9349(18) 0.3311(10) 0.069(5) Uani 0.537(18) 1 d D U P A 1
H75A H 0.908839 0.870447 0.329365 0.104 Uiso 0.537(18) 1 calc GR . P A 1
H75B H 0.841093 0.953818 0.354908 0.104 Uiso 0.537(18) 1 calc GR . P A 1
H75C H 0.946251 0.955703 0.356300 0.104 Uiso 0.537(18) 1 calc GR . P A 1
C75B C 0.9259(19) 0.9113(17) 0.3219(11) 0.062(5) Uani 0.463(18) 1 d D U P A 2
H75D H 0.884345 0.870600 0.338294 0.093 Uiso 0.463(18) 1 calc GR . P A 2
H75E H 0.918556 0.962885 0.351586 0.093 Uiso 0.463(18) 1 calc GR . P A 2
H75F H 0.987157 0.881478 0.323618 0.093 Uiso 0.463(18) 1 calc GR . P A 2
C76A C 0.9679(11) 1.0038(14) 0.2255(9) 0.057(3) Uani 0.537(18) 1 d D U P A 1
H76A H 1.023549 0.964493 0.234876 0.069 Uiso 0.537(18) 1 calc R . P A 1
H76B H 0.973788 1.061685 0.245064 0.069 Uiso 0.537(18) 1 calc R . P A 1
C76B C 0.9810(13) 0.9661(16) 0.2268(11) 0.059(3) Uani 0.463(18) 1 d D U P A 2
H76C H 1.028071 0.915073 0.220817 0.071 Uiso 0.463(18) 1 calc R . P A 2
H76D H 1.002016 1.006552 0.259568 0.071 Uiso 0.463(18) 1 calc R . P A 2
C77A C 0.9656(13) 1.016(3) 0.1512(11) 0.057(2) Uani 0.537(18) 1 d D U P A 1
H77A H 0.999696 1.064775 0.136160 0.069 Uiso 0.537(18) 1 calc R . P A 1
H77B H 0.993607 0.961821 0.127997 0.069 Uiso 0.537(18) 1 calc R . P A 1
C77B C 0.9686(17) 1.011(3) 0.1612(13) 0.057(3) Uani 0.463(18) 1 d D U P A 2
H77C H 0.962854 1.075109 0.168767 0.069 Uiso 0.463(18) 1 calc R . P A 2
H77D H 1.022800 0.994916 0.131067 0.069 Uiso 0.463(18) 1 calc R . P A 2
C78A C 0.873(2) 1.0580(17) 0.0609(14) 0.065(5) Uani 0.537(18) 1 d . U P A 1
H78A H 0.911358 1.013942 0.033616 0.097 Uiso 0.537(18) 1 calc GR . P A 1
H78B H 0.891516 1.116206 0.051912 0.097 Uiso 0.537(18) 1 calc GR . P A 1
H78C H 0.810924 1.059168 0.047864 0.097 Uiso 0.537(18) 1 calc GR . P A 1
C78B C 0.887(3) 1.032(2) 0.0599(13) 0.065(5) Uani 0.463(18) 1 d D U P A 2
H78D H 0.843483 1.003777 0.035379 0.098 Uiso 0.463(18) 1 calc GR . P A 2
H78E H 0.944774 1.022868 0.034123 0.098 Uiso 0.463(18) 1 calc GR . P A 2
H78F H 0.866701 1.094860 0.063740 0.098 Uiso 0.463(18) 1 calc GR . P A 2
C79A C 0.7571(18) 1.1409(14) 0.3138(15) 0.101(6) Uani 0.565(12) 1 d D U P A 1
H79A H 0.771359 1.098340 0.351625 0.151 Uiso 0.565(12) 1 calc GR . P A 1
H79B H 0.715933 1.191057 0.331375 0.151 Uiso 0.565(12) 1 calc GR . P A 1
H79C H 0.811977 1.161675 0.294796 0.151 Uiso 0.565(12) 1 calc GR . P A 1
C79B C 0.735(2) 1.1640(15) 0.2701(18) 0.092(5) Uani 0.435(12) 1 d D U P A 2
H79D H 0.688888 1.204004 0.294659 0.138 Uiso 0.435(12) 1 calc GR . P A 2
H79E H 0.772487 1.198346 0.240242 0.138 Uiso 0.435(12) 1 calc GR . P A 2
H79F H 0.772170 1.129320 0.303864 0.138 Uiso 0.435(12) 1 calc GR . P A 2
C80A C 0.6878(14) 1.1630(12) 0.2085(13) 0.085(3) Uani 0.565(12) 1 d D U P A 1
H80A H 0.739457 1.176539 0.178706 0.102 Uiso 0.565(12) 1 calc R . P A 1
H80B H 0.659537 1.218298 0.230259 0.102 Uiso 0.565(12) 1 calc R . P A 1
C80B C 0.6684(18) 1.1478(15) 0.1652(16) 0.085(3) Uani 0.435(12) 1 d D U P A 2
H80C H 0.721366 1.154277 0.134357 0.102 Uiso 0.435(12) 1 calc R . P A 2
H80D H 0.635259 1.207151 0.173401 0.102 Uiso 0.435(12) 1 calc R . P A 2
C81A C 0.6221(13) 1.1266(12) 0.1656(14) 0.083(3) Uani 0.565(12) 1 d D U P A 1
H81A H 0.569025 1.116206 0.195009 0.100 Uiso 0.565(12) 1 calc R . P A 1
H81B H 0.602627 1.169625 0.128481 0.100 Uiso 0.565(12) 1 calc R . P A 1
C81B C 0.6098(15) 1.0905(15) 0.1321(17) 0.084(3) Uani 0.435(12) 1 d D U P A 2
H81C H 0.556108 1.085637 0.162555 0.101 Uiso 0.435(12) 1 calc R . P A 2
H81D H 0.590474 1.117043 0.087239 0.101 Uiso 0.435(12) 1 calc R . P A 2
C82A C 0.6035(13) 1.0054(15) 0.0959(12) 0.091(5) Uani 0.565(12) 1 d D U P A 1
H82A H 0.549570 0.997478 0.124270 0.136 Uiso 0.565(12) 1 calc GR . P A 1
H82B H 0.633148 0.947831 0.080728 0.136 Uiso 0.565(12) 1 calc GR . P A 1
H82C H 0.587281 1.042656 0.055315 0.136 Uiso 0.565(12) 1 calc GR . P A 1
C82B C 0.6097(16) 0.9465(18) 0.0885(15) 0.086(6) Uani 0.435(12) 1 d D U P A 2
H82D H 0.552850 0.943837 0.114452 0.129 Uiso 0.435(12) 1 calc GR . P A 2
H82E H 0.643875 0.887496 0.087122 0.129 Uiso 0.435(12) 1 calc GR . P A 2
H82F H 0.598316 0.967898 0.041111 0.129 Uiso 0.435(12) 1 calc GR . P A 2

loop_
_atom_site_aniso_label
_atom_site_aniso_U_11
_atom_site_aniso_U_22
_atom_site_aniso_U_33
_atom_site_aniso_U_23
_atom_site_aniso_U_13
_atom_site_aniso_U_12
U1 0.02503(10) 0.02393(9) 0.02957(10) 0.00100(7) -0.00539(7) -0.00427(7)
U2 0.02741(10) 0.02446(9) 0.03067(10) 0.00123(7) -0.00367(7) -0.00649(7)
Si1 0.0294(7) 0.0252(7) 0.0301(7) 0.0018(6) -0.0012(6) -0.0039(6)
Si2 0.0408(9) 0.0298(8) 0.0385(8) -0.0018(6) -0.0061(7) -0.0062(7)
Si3 0.0354(8) 0.0341(8) 0.0340(8) 0.0011(6) -0.0018(6) -0.0030(6)
Si4 0.0344(8) 0.0376(8) 0.0402(9) -0.0012(7) -0.0140(7) -0.0038(7)
Si5 0.0299(8) 0.0363(8) 0.0373(8) -0.0007(7) -0.0050(6) -0.0007(6)
Si6 0.0332(8) 0.0396(9) 0.0342(8) 0.0055(7) -0.0052(6) -0.0032(7)
Si7 0.0385(9) 0.0326(8) 0.0450(9) 0.0059(7) -0.0015(7) -0.0088(7)
Si8 0.0365(8) 0.0328(8) 0.0359(8) -0.0033(6) -0.0015(7) -0.0044(6)
Si9 0.0449(9) 0.0341(8) 0.0406(9) -0.0017(7) -0.0131(7) -0.0117(7)
Si10 0.0302(8) 0.0362(8) 0.0450(9) 0.0018(7) 0.0035(7) -0.0075(6)
Si11 0.0352(8) 0.0316(8) 0.0370(8) 0.0048(6) -0.0052(6) -0.0055(6)
O1 0.035(2) 0.0267(19) 0.0290(19) 0.0049(15) -0.0047(16) -0.0018(16)
O2 0.041(2) 0.037(2) 0.039(2) 0.0009(18) 0.0030(18) -0.0131(19)
O3 0.034(2) 0.033(2) 0.035(2) -0.0001(17) -0.0027(17) -0.0003(17)
O4 0.042(2) 0.036(2) 0.032(2) -0.0014(17) 0.0023(18) -0.0102(18)
N1 0.034(2) 0.021(2) 0.035(2) 0.0048(18) -0.004(2) -0.0038(18)
N2 0.034(3) 0.032(2) 0.032(2) -0.002(2) -0.002(2) -0.005(2)
N3 0.028(2) 0.033(2) 0.037(3) 0.001(2) -0.008(2) -0.0065(19)
N4 0.032(2) 0.030(2) 0.030(2) 0.0066(19) -0.0052(19) -0.0031(19)
N5 0.035(3) 0.026(2) 0.035(2) -0.0045(19) -0.005(2) -0.0083(19)
N6 0.025(2) 0.032(2) 0.039(3) 0.005(2) -0.0016(19) -0.0079(19)
C1 0.039(3) 0.036(3) 0.055(4) -0.001(3) 0.005(3) -0.014(3)
C2 0.041(4) 0.059(5) 0.074(5) -0.014(4) 0.001(4) -0.008(3)
C3 0.048(4) 0.037(3) 0.054(4) -0.006(3) -0.006(3) -0.014(3)
C4 0.065(5) 0.049(4) 0.068(5) 0.003(4) 0.017(4) -0.022(4)
C5 0.034(3) 0.041(3) 0.039(3) 0.003(3) -0.006(3) 0.006(3)
C6 0.049(4) 0.057(5) 0.054(4) 0.004(4) -0.005(3) 0.023(4)
C7 0.056(4) 0.038(3) 0.044(4) 0.007(3) -0.006(3) 0.006(3)
C8 0.045(4) 0.055(4) 0.060(5) 0.008(4) -0.020(3) -0.005(3)
C9 0.040(3) 0.036(3) 0.031(3) -0.002(2) 0.000(2) -0.004(3)
C10 0.066(5) 0.047(4) 0.037(3) 0.005(3) 0.000(3) 0.004(3)
C11 0.053(4) 0.048(4) 0.041(4) -0.008(3) -0.007(3) -0.009(3)
C12 0.045(4) 0.047(4) 0.038(3) -0.008(3) 0.001(3) 0.001(3)
C21 0.042(4) 0.037(3) 0.056(4) 0.003(3) -0.004(3) -0.004(3)
C22 0.111(8) 0.040(4) 0.052(5) -0.011(3) -0.015(5) -0.017(4)
C23 0.048(4) 0.040(4) 0.067(5) 0.011(3) -0.015(3) -0.018(3)
C24 0.036(3) 0.048(4) 0.047(4) 0.000(3) -0.001(3) 0.004(3)
C25 0.047(4) 0.040(3) 0.046(4) 0.000(3) 0.008(3) -0.006(3)
C26 0.049(4) 0.070(5) 0.036(3) 0.007(3) -0.007(3) -0.015(4)
C31 0.047(4) 0.065(5) 0.034(3) -0.002(3) -0.012(3) 0.002(3)
C32 0.055(4) 0.049(4) 0.073(5) -0.003(4) -0.030(4) -0.015(3)
C33 0.051(4) 0.045(4) 0.050(4) -0.003(3) -0.021(3) 0.005(3)
C34 0.039(4) 0.062(5) 0.068(5) -0.006(4) 0.011(4) -0.009(3)
C35 0.042(4) 0.041(4) 0.052(4) -0.007(3) -0.013(3) 0.008(3)
C36 0.042(4) 0.054(4) 0.033(3) -0.007(3) -0.007(3) 0.008(3)
C41 0.040(3) 0.059(4) 0.042(4) 0.002(3) -0.013(3) -0.013(3)
C42 0.057(4) 0.060(5) 0.032(3) 0.005(3) -0.002(3) -0.006(4)
C43 0.043(4) 0.055(4) 0.058(4) 0.011(4) -0.009(3) 0.003(3)
C44 0.051(4) 0.045(4) 0.060(5) 0.012(3) 0.000(3) -0.011(3)
C45 0.062(5) 0.033(3) 0.061(5) -0.008(3) 0.006(4) -0.011(3)
C46 0.046(4) 0.047(4) 0.062(5) -0.008(3) -0.010(3) -0.017(3)
C51 0.038(3) 0.050(4) 0.042(3) 0.004(3) -0.008(3) -0.001(3)
C52 0.047(4) 0.047(4) 0.047(4) 0.004(3) -0.003(3) -0.010(3)
C53 0.057(4) 0.042(4) 0.060(5) -0.015(3) -0.001(4) 0.004(3)
C54 0.060(4) 0.039(4) 0.058(4) -0.006(3) -0.014(4) -0.016(3)
C55 0.065(5) 0.067(5) 0.052(4) 0.004(4) -0.022(4) -0.024(4)
C56 0.043(4) 0.053(4) 0.060(4) 0.000(3) -0.018(3) -0.014(3)
C61 0.043(4) 0.045(4) 0.045(4) 0.006(3) 0.004(3) -0.009(3)
C62 0.027(3) 0.056(4) 0.075(5) 0.006(4) 0.000(3) -0.013(3)
C63 0.049(4) 0.053(4) 0.060(5) -0.002(4) 0.014(4) -0.002(3)
C64 0.042(4) 0.051(4) 0.061(5) 0.011(3) -0.017(3) -0.005(3)
C65 0.047(4) 0.030(3) 0.046(4) 0.003(3) -0.002(3) -0.002(3)
C66 0.045(3) 0.036(3) 0.034(3) 0.006(2) -0.002(3) -0.006(3)
Na1 0.0374(13) 0.0395(14) 0.0623(17) 0.0072(12) -0.0037(12) -0.0024(11)
O5 0.050(3) 0.046(3) 0.067(3) -0.009(2) 0.013(3) -0.010(2)
O6 0.041(3) 0.051(3) 0.062(3) -0.013(2) 0.001(2) -0.010(2)
O7A 0.060(4) 0.053(7) 0.068(5) 0.018(5) -0.024(4) -0.021(5)
O7B 0.060(5) 0.050(7) 0.068(5) 0.016(5) -0.027(4) -0.026(5)
O8A 0.053(5) 0.055(6) 0.056(4) 0.015(5) -0.007(4) -0.008(4)
O8B 0.052(5) 0.058(6) 0.058(5) 0.008(5) -0.010(4) -0.018(5)
O9A 0.063(6) 0.048(5) 0.130(9) -0.001(6) -0.013(6) 0.002(4)
O9B 0.066(6) 0.051(5) 0.127(8) 0.010(6) -0.012(6) 0.014(5)
O10A 0.053(4) 0.066(6) 0.111(7) 0.018(6) -0.016(5) 0.019(5)
O10B 0.050(5) 0.069(7) 0.105(8) 0.019(7) -0.014(6) 0.032(6)
C71 0.056(5) 0.067(6) 0.090(7) -0.010(5) 0.023(5) -0.002(4)
C72 0.048(4) 0.053(4) 0.067(5) -0.001(4) 0.000(4) -0.021(3)
C73 0.046(4) 0.037(4) 0.075(5) -0.010(3) -0.001(4) -0.009(3)
C74 0.043(4) 0.084(6) 0.076(6) -0.026(5) 0.000(4) -0.008(4)
C75A 0.071(11) 0.075(11) 0.063(8) 0.016(8) -0.026(8) -0.013(9)
C75B 0.067(11) 0.053(10) 0.065(9) 0.011(8) -0.027(8) 0.000(8)
C76A 0.049(5) 0.056(6) 0.070(5) 0.011(5) -0.019(4) -0.016(5)
C76B 0.051(5) 0.059(6) 0.068(5) 0.009(6) -0.017(4) -0.010(5)
C77A 0.049(4) 0.059(5) 0.067(5) 0.009(5) -0.009(4) -0.015(4)
C77B 0.049(5) 0.058(5) 0.067(5) 0.011(5) -0.010(4) -0.014(4)
C78A 0.070(10) 0.062(11) 0.060(8) 0.026(8) -0.013(7) 0.000(9)
C78B 0.065(10) 0.067(12) 0.061(8) 0.012(9) -0.002(8) -0.003(10)
C79A 0.102(12) 0.059(9) 0.143(14) -0.026(10) -0.024(11) -0.005(9)
C79B 0.087(10) 0.049(8) 0.139(12) 0.000(9) -0.014(10) -0.001(8)
C80A 0.068(6) 0.053(5) 0.129(8) 0.009(6) -0.014(6) 0.013(5)
C80B 0.065(6) 0.059(6) 0.123(7) 0.015(6) -0.014(6) 0.019(5)
C81A 0.061(5) 0.060(6) 0.123(7) 0.013(6) -0.015(6) 0.018(5)
C81B 0.061(6) 0.068(7) 0.116(7) 0.015(6) -0.014(6) 0.023(6)
C82A 0.067(8) 0.093(10) 0.105(10) 0.015(9) -0.023(8) 0.021(9)
C82B 0.061(10) 0.099(13) 0.089(12) 0.015(12) -0.019(9) 0.022(11)

loop_
_atom_type_symbol
_atom_type_description
_atom_type_scat_dispersion_real
_atom_type_scat_dispersion_imag
_atom_type_scat_source
C C 0.0181 0.0091 'International Tables Vol C Tables 4.2.6.8 and 6.1.1.4'
H H 0.0000 0.0000 'International Tables Vol C Tables 4.2.6.8 and 6.1.1.4'
N N 0.0311 0.0180 'International Tables Vol C Tables 4.2.6.8 and 6.1.1.4'
Na Na 0.1353 0.1239 'International Tables Vol C Tables 4.2.6.8 and 6.1.1.4'
O O 0.0492 0.0322 'International Tables Vol C Tables 4.2.6.8 and 6.1.1.4'
Si Si 0.2541 0.3302 'International Tables Vol C Tables 4.2.6.8 and 6.1.1.4'
U U -4.3638 13.4090 'International Tables Vol C Tables 4.2.6.8 and 6.1.1.4'

loop_
_exptl_crystal_face_index_h
_exptl_crystal_face_index_k
_exptl_crystal_face_index_l
_exptl_crystal_face_perp_dist
0 -1 0 0.0667
0 1 0 0.0352
1 -1 -1 0.0747
-1 -2 -1 0.0685
0 0 -1 0.0682
0 0 1 0.0213
-2 -2 1 0.0764
-1 -1 -2 0.0742
2 -1 0 0.0706
1 1 -2 0.0624
-1 0 -2 0.0612
-2 0 1 0.1096
2 1 1 0.0491
1 -2 0 0.0617

loop_
_geom_angle_atom_site_label_1
_geom_angle_atom_site_label_2
_geom_angle_atom_site_label_3
_geom_angle
Si2 U1 Si5 122.38(4)
O1 U1 Si2 84.03(11)
O1 U1 Si5 95.08(11)
O1 U1 N2 105.52(16)
O1 U1 N3 113.11(16)
N1 U1 Si2 136.36(14)
N1 U1 Si5 98.82(14)
N1 U1 O1 107.80(17)
N1 U1 N2 111.48(18)
N1 U1 N3 110.47(18)
N2 U1 Si2 27.74(13)
N2 U1 Si5 135.19(12)
N2 U1 N3 108.39(17)
N3 U1 Si2 102.08(13)
N3 U1 Si5 27.47(13)
Si11 U2 Si8 117.62(4)
N1 U2 Si8 93.21(14)
N1 U2 Si11 83.87(13)
N1 U2 N4 110.87(17)
N1 U2 N5 115.48(18)
N1 U2 N6 101.86(18)
N4 U2 Si8 96.19(13)
N4 U2 Si11 142.76(13)
N4 U2 N5 101.76(17)
N5 U2 Si8 27.72(12)
N5 U2 Si11 101.89(13)
N6 U2 Si8 137.90(13)
N6 U2 Si11 29.11(12)
N6 U2 N4 114.01(17)
N6 U2 N5 113.35(18)
O1 Si1 O2 114.0(2)
O1 Si1 O3 105.3(2)
O1 Si1 O4 114.0(2)
O2 Si1 O3 111.4(2)
O4 Si1 O2 104.2(2)
O4 Si1 O3 107.9(2)
N2 Si2 U1 39.55(17)
N2 Si2 C21 112.6(3)
N2 Si2 C22 115.9(3)
N2 Si2 C23 108.2(3)
C21 Si2 U1 106.2(2)
C21 Si2 C22 107.3(4)
C22 Si2 U1 145.2(3)
C23 Si2 U1 74.3(2)
C23 Si2 C21 109.1(3)
C23 Si2 C22 103.3(4)
N2 Si3 C24 112.8(3)
N2 Si3 C25 110.8(3)
N2 Si3 C26 115.0(3)
C24 Si3 C26 104.7(4)
C25 Si3 C24 106.9(3)
C25 Si3 C26 106.1(4)
N3 Si4 C31 111.8(3)
N3 Si4 C32 111.8(3)
N3 Si4 C33 114.3(3)
C31 Si4 C32 107.2(4)
C31 Si4 C33 105.1(4)
C33 Si4 C32 106.1(4)
N3 Si5 U1 39.11(16)
N3 Si5 C34 114.0(3)
N3 Si5 C35 113.8(3)
N3 Si5 C36 108.4(3)
C34 Si5 U1 130.3(3)
C34 Si5 C35 106.6(4)
C34 Si5 C36 107.0(4)
C35 Si5 U1 122.2(3)
C36 Si5 U1 69.5(2)
C36 Si5 C35 106.5(3)
N4 Si6 C41 113.2(3)
N4 Si6 C42 111.7(3)
N4 Si6 C43 112.6(3)
C41 Si6 C43 103.3(4)
C42 Si6 C41 108.3(4)
C42 Si6 C43 107.3(4)
N4 Si7 C44 115.4(3)
N4 Si7 C45 112.4(3)
N4 Si7 C46 110.4(3)
C44 Si7 C45 107.1(4)
C46 Si7 C44 103.6(4)
C46 Si7 C45 107.5(4)
N5 Si8 U2 39.23(16)
N5 Si8 C51 108.9(3)
N5 Si8 C52 112.3(3)
N5 Si8 C53 115.2(3)
C51 Si8 U2 73.0(2)
C52 Si8 U2 109.9(2)
C52 Si8 C51 107.5(3)
C52 Si8 C53 106.6(4)
C53 Si8 U2 142.0(3)
C53 Si8 C51 105.8(4)
N5 Si9 C54 112.5(3)
N5 Si9 C55 113.2(3)
N5 Si9 C56 112.4(3)
C55 Si9 C54 105.5(4)
C55 Si9 C56 105.8(4)
C56 Si9 C54 106.7(4)
N6 Si10 C61 111.3(3)
N6 Si10 C62 112.4(3)
N6 Si10 C63 114.6(3)
C62 Si10 C61 107.3(3)
C62 Si10 C63 105.4(4)
C63 Si10 C61 105.3(4)
N6 Si11 U2 40.42(16)
N6 Si11 C64 114.0(3)
N6 Si11 C65 112.2(3)
N6 Si11 C66 109.8(3)
C64 Si11 U2 140.7(3)
C64 Si11 C65 107.2(3)
C64 Si11 C66 106.1(3)
C65 Si11 U2 110.8(2)
C65 Si11 C66 107.2(3)
C66 Si11 U2 72.2(2)
Si1 O1 U1 170.2(3)
C1 O2 Si1 134.6(4)
C5 O3 Si1 133.5(4)
C9 O4 Si1 136.7(4)
U1 N1 U2 168.4(3)
Si2 N2 U1 112.7(3)
Si2 N2 Si3 118.0(3)
Si3 N2 U1 129.0(3)
Si4 N3 U1 128.5(3)
Si5 N3 U1 113.4(2)
Si5 N3 Si4 118.1(3)
Si6 N4 U2 127.1(3)
Si6 N4 Si7 116.8(3)
Si7 N4 U2 115.9(2)
Si8 N5 U2 113.1(2)
Si8 N5 Si9 117.1(3)
Si9 N5 U2 129.5(3)
Si10 N6 U2 130.9(3)
Si10 N6 Si11 118.4(3)
Si11 N6 U2 110.5(2)
O2 C1 C2 107.2(6)
O2 C1 C3 111.5(5)
O2 C1 C4 106.3(6)
C3 C1 C2 111.6(6)
C4 C1 C2 110.3(6)
C4 C1 C3 109.8(6)
C1 C2 H2A 109.5
C1 C2 H2B 109.5
C1 C2 H2C 109.5
H2A C2 H2B 109.5
H2A C2 H2C 109.5
H2B C2 H2C 109.5
C1 C3 H3A 109.5
C1 C3 H3B 109.5
C1 C3 H3C 109.5
H3A C3 H3B 109.5
H3A C3 H3C 109.5
H3B C3 H3C 109.5
C1 C4 H4A 109.5
C1 C4 H4B 109.5
C1 C4 H4C 109.5
H4A C4 H4B 109.5
H4A C4 H4C 109.5
H4B C4 H4C 109.5
O3 C5 C6 105.0(5)
O3 C5 C7 111.9(5)
O3 C5 C8 109.0(5)
C6 C5 C7 109.6(6)
C8 C5 C6 110.6(7)
C8 C5 C7 110.6(6)
C5 C6 H6A 109.5
C5 C6 H6B 109.5
C5 C6 H6C 109.5
H6A C6 H6B 109.5
H6A C6 H6C 109.5
H6B C6 H6C 109.5
C5 C7 H7A 109.5
C5 C7 H7B 109.5
C5 C7 H7C 109.5
H7A C7 H7B 109.5
H7A C7 H7C 109.5
H7B C7 H7C 109.5
C5 C8 H8A 109.5
C5 C8 H8B 109.5
C5 C8 H8C 109.5
H8A C8 H8B 109.5
H8A C8 H8C 109.5
H8B C8 H8C 109.5
O4 C9 C10 109.2(5)
O4 C9 C11 105.3(5)
O4 C9 C12 111.1(5)
C11 C9 C10 109.1(6)
C12 C9 C10 110.4(6)
C12 C9 C11 111.6(6)
C9 C10 H10A 109.5
C9 C10 H10B 109.5
C9 C10 H10C 109.5
H10A C10 H10B 109.5
H10A C10 H10C 109.5
H10B C10 H10C 109.5
C9 C11 H11A 109.5
C9 C11 H11B 109.5
C9 C11 H11C 109.5
H11A C11 H11B 109.5
H11A C11 H11C 109.5
H11B C11 H11C 109.5
C9 C12 H12A 109.5
C9 C12 H12B 109.5
C9 C12 H12C 109.5
H12A C12 H12B 109.5
H12A C12 H12C 109.5
H12B C12 H12C 109.5
Si2 C21 H21A 109.5
Si2 C21 H21B 109.5
Si2 C21 H21C 109.5
H21A C21 H21B 109.5
H21A C21 H21C 109.5
H21B C21 H21C 109.5
Si2 C22 H22A 109.5
Si2 C22 H22B 109.5
Si2 C22 H22C 109.5
H22A C22 H22B 109.5
H22A C22 H22C 109.5
H22B C22 H22C 109.5
Si2 C23 H23A 109.5
Si2 C23 H23B 109.5
Si2 C23 H23C 109.5
H23A C23 H23B 109.5
H23A C23 H23C 109.5
H23B C23 H23C 109.5
Si3 C24 H24A 109.5
Si3 C24 H24B 109.5
Si3 C24 H24C 109.5
H24A C24 H24B 109.5
H24A C24 H24C 109.5
H24B C24 H24C 109.5
Si3 C25 H25A 109.5
Si3 C25 H25B 109.5
Si3 C25 H25C 109.5
H25A C25 H25B 109.5
H25A C25 H25C 109.5
H25B C25 H25C 109.5
Si3 C26 H26A 109.5
Si3 C26 H26B 109.5
Si3 C26 H26C 109.5
H26A C26 H26B 109.5
H26A C26 H26C 109.5
H26B C26 H26C 109.5
Si4 C31 H31A 109.5
Si4 C31 H31B 109.5
Si4 C31 H31C 109.5
H31A C31 H31B 109.5
H31A C31 H31C 109.5
H31B C31 H31C 109.5
Si4 C32 H32A 109.5
Si4 C32 H32B 109.5
Si4 C32 H32C 109.5
H32A C32 H32B 109.5
H32A C32 H32C 109.5
H32B C32 H32C 109.5
Si4 C33 H33A 109.5
Si4 C33 H33B 109.5
Si4 C33 H33C 109.5
H33A C33 H33B 109.5
H33A C33 H33C 109.5
H33B C33 H33C 109.5
Si5 C34 H34A 109.5
Si5 C34 H34B 109.5
Si5 C34 H34C 109.5
H34A C34 H34B 109.5
H34A C34 H34C 109.5
H34B C34 H34C 109.5
Si5 C35 H35A 109.5
Si5 C35 H35B 109.5
Si5 C35 H35C 109.5
H35A C35 H35B 109.5
H35A C35 H35C 109.5
H35B C35 H35C 109.5
Si5 C36 H36A 109.5
Si5 C36 H36B 109.5
Si5 C36 H36C 109.5
H36A C36 H36B 109.5
H36A C36 H36C 109.5
H36B C36 H36C 109.5
Si6 C41 H41A 109.5
Si6 C41 H41B 109.5
Si6 C41 H41C 109.5
H41A C41 H41B 109.5
H41A C41 H41C 109.5
H41B C41 H41C 109.5
Si6 C42 H42A 109.5
Si6 C42 H42B 109.5
Si6 C42 H42C 109.5
H42A C42 H42B 109.5
H42A C42 H42C 109.5
H42B C42 H42C 109.5
Si6 C43 H43A 109.5
Si6 C43 H43B 109.5
Si6 C43 H43C 109.5
H43A C43 H43B 109.5
H43A C43 H43C 109.5
H43B C43 H43C 109.5
Si7 C44 H44A 109.5
Si7 C44 H44B 109.5
Si7 C44 H44C 109.5
H44A C44 H44B 109.5
H44A C44 H44C 109.5
H44B C44 H44C 109.5
Si7 C45 H45A 109.5
Si7 C45 H45B 109.5
Si7 C45 H45C 109.5
H45A C45 H45B 109.5
H45A C45 H45C 109.5
H45B C45 H45C 109.5
Si7 C46 H46A 109.5
Si7 C46 H46B 109.5
Si7 C46 H46C 109.5
H46A C46 H46B 109.5
H46A C46 H46C 109.5
H46B C46 H46C 109.5
Si8 C51 H51A 109.5
Si8 C51 H51B 109.5
Si8 C51 H51C 109.5
H51A C51 H51B 109.5
H51A C51 H51C 109.5
H51B C51 H51C 109.5
Si8 C52 H52A 109.5
Si8 C52 H52B 109.5
Si8 C52 H52C 109.5
H52A C52 H52B 109.5
H52A C52 H52C 109.5
H52B C52 H52C 109.5
Si8 C53 H53A 109.5
Si8 C53 H53B 109.5
Si8 C53 H53C 109.5
H53A C53 H53B 109.5
H53A C53 H53C 109.5
H53B C53 H53C 109.5
Si9 C54 H54A 109.5
Si9 C54 H54B 109.5
Si9 C54 H54C 109.5
H54A C54 H54B 109.5
H54A C54 H54C 109.5
H54B C54 H54C 109.5
Si9 C55 H55A 109.5
Si9 C55 H55B 109.5
Si9 C55 H55C 109.5
H55A C55 H55B 109.5
H55A C55 H55C 109.5
H55B C55 H55C 109.5
Si9 C56 H56A 109.5
Si9 C56 H56B 109.5
Si9 C56 H56C 109.5
H56A C56 H56B 109.5
H56A C56 H56C 109.5
H56B C56 H56C 109.5
Si10 C61 H61A 109.5
Si10 C61 H61B 109.5
Si10 C61 H61C 109.5
H61A C61 H61B 109.5
H61A C61 H61C 109.5
H61B C61 H61C 109.5
Si10 C62 H62A 109.5
Si10 C62 H62B 109.5
Si10 C62 H62C 109.5
H62A C62 H62B 109.5
H62A C62 H62C 109.5
H62B C62 H62C 109.5
Si10 C63 H63A 109.5
Si10 C63 H63B 109.5
Si10 C63 H63C 109.5
H63A C63 H63B 109.5
H63A C63 H63C 109.5
H63B C63 H63C 109.5
Si11 C64 H64A 109.5
Si11 C64 H64B 109.5
Si11 C64 H64C 109.5
H64A C64 H64B 109.5
H64A C64 H64C 109.5
H64B C64 H64C 109.5
Si11 C65 H65A 109.5
Si11 C65 H65B 109.5
Si11 C65 H65C 109.5
H65A C65 H65B 109.5
H65A C65 H65C 109.5
H65B C65 H65C 109.5
Si11 C66 H66A 109.5
Si11 C66 H66B 109.5
Si11 C66 H66C 109.5
H66A C66 H66B 109.5
H66A C66 H66C 109.5
H66B C66 H66C 109.5
O5 Na1 O6 71.7(2)
O5 Na1 O7A 99.0(4)
O5 Na1 O7B 96.0(4)
O5 Na1 O8A 167.5(4)
O5 Na1 O8B 153.0(5)
O5 Na1 O9A 93.1(4)
O5 Na1 O9B 98.9(6)
O5 Na1 O10A 103.5(5)
O5 Na1 O10B 96.7(6)
O5 Na1 C80A 110.3(5)
O6 Na1 O9A 164.3(4)
O6 Na1 C80A 156.9(5)
O7A Na1 O6 102.1(4)
O7A Na1 O8A 71.0(5)
O7A Na1 O9A 83.9(6)
O7A Na1 C80A 100.3(6)
O7B Na1 O6 89.0(5)
O7B Na1 O8B 67.2(6)
O7B Na1 O9B 111.7(7)
O7B Na1 O10B 166.4(7)
O8A Na1 O6 102.6(4)
O8A Na1 O9A 93.1(6)
O8A Na1 C80A 79.4(6)
O8B Na1 O6 86.6(5)
O8B Na1 O9B 106.7(7)
O8B Na1 O10B 99.2(7)
O9A Na1 C80A 26.1(5)
O9B Na1 O6 158.4(5)
O10A Na1 O6 107.4(4)
O10A Na1 O7A 147.3(6)
O10A Na1 O8A 88.7(5)
O10A Na1 O9A 71.4(5)
O10A Na1 C80A 49.6(5)
O10B Na1 O6 90.2(5)
O10B Na1 O9B 71.2(7)
C71 O5 Na1 118.7(5)
C72 O5 Na1 112.3(5)
C72 O5 C71 112.0(7)
C73 O6 Na1 109.2(4)
C73 O6 C74 110.4(7)
C74 O6 Na1 120.9(5)
C75A O7A Na1 118.4(13)
C76A O7A Na1 112.3(10)
C76A O7A C75A 129.1(15)
C75B O7B Na1 130.2(15)
C76B O7B Na1 121.4(12)
C76B O7B C75B 106.7(17)
C77A O8A Na1 115.8(12)
C77A O8A C78A 112.2(17)
C78A O8A Na1 124.6(16)
C77B O8B Na1 114.1(14)
C77B O8B C78B 116(2)
C78B O8B Na1 122.9(17)
C79A O9A Na1 128.3(12)
C79A O9A C80A 110.1(16)
C80A O9A Na1 105.4(12)
C79B O9B Na1 120.0(15)
C79B O9B C80B 112(2)
C80B O9B Na1 105.2(14)
C81A O10A Na1 114.8(12)
C82A O10A Na1 123.0(11)
C82A O10A C81A 113.9(14)
C81B O10B Na1 113.7(14)
C82B O10B Na1 127.3(14)
C82B O10B C81B 113.4(17)
O5 C71 H71A 109.5
O5 C71 H71B 109.5
O5 C71 H71C 109.5
H71A C71 H71B 109.5
H71A C71 H71C 109.5
H71B C71 H71C 109.5
O5 C72 H72A 110.2
O5 C72 H72B 110.2
O5 C72 C73 107.6(6)
H72A C72 H72B 108.5
C73 C72 H72A 110.2
C73 C72 H72B 110.2
O6 C73 C72 109.2(6)
O6 C73 H73A 109.8
O6 C73 H73B 109.8
C72 C73 H73A 109.8
C72 C73 H73B 109.8
H73A C73 H73B 108.3
O6 C74 H74A 109.5
O6 C74 H74B 109.5
O6 C74 H74C 109.5
H74A C74 H74B 109.5
H74A C74 H74C 109.5
H74B C74 H74C 109.5
O7A C75A H75A 109.5
O7A C75A H75B 109.5
O7A C75A H75C 109.5
H75A C75A H75B 109.5
H75A C75A H75C 109.5
H75B C75A H75C 109.5
O7B C75B H75D 109.5
O7B C75B H75E 109.5
O7B C75B H75F 109.5
H75D C75B H75E 109.5
H75D C75B H75F 109.5
H75E C75B H75F 109.5
O7A C76A H76A 107.0
O7A C76A H76B 107.0
O7A C76A C77A 121.5(15)
H76A C76A H76B 106.7
C77A C76A H76A 107.0
C77A C76A H76B 107.0
O7B C76B H76C 108.9
O7B C76B H76D 108.9
O7B C76B C77B 113.3(18)
H76C C76B H76D 107.7
C77B C76B H76C 108.9
C77B C76B H76D 108.9
O8A C77A C76A 109.6(18)
O8A C77A H77A 109.7
O8A C77A H77B 109.7
C76A C77A H77A 109.7
C76A C77A H77B 109.7
H77A C77A H77B 108.2
O8B C77B C76B 116(2)
O8B C77B H77C 108.4
O8B C77B H77D 108.4
C76B C77B H77C 108.4
C76B C77B H77D 108.4
H77C C77B H77D 107.4
O8A C78A H78A 109.5
O8A C78A H78B 109.5
O8A C78A H78C 109.5
H78A C78A H78B 109.5
H78A C78A H78C 109.5
H78B C78A H78C 109.5
O8B C78B H78D 109.5
O8B C78B H78E 109.5
O8B C78B H78F 109.5
H78D C78B H78E 109.5
H78D C78B H78F 109.5
H78E C78B H78F 109.5
O9A C79A H79A 109.5
O9A C79A H79B 109.5
O9A C79A H79C 109.5
H79A C79A H79B 109.5
H79A C79A H79C 109.5
H79B C79A H79C 109.5
O9B C79B H79D 109.5
O9B C79B H79E 109.5
O9B C79B H79F 109.5
H79D C79B H79E 109.5
H79D C79B H79F 109.5
H79E C79B H79F 109.5
Na1 C80A H80A 85.9
Na1 C80A H80B 158.1
O9A C80A Na1 48.5(8)
O9A C80A H80A 109.8
O9A C80A H80B 109.8
O9A C80A C81A 109.2(15)
H80A C80A H80B 108.3
C81A C80A Na1 79.4(10)
C81A C80A H80A 109.8
C81A C80A H80B 109.8
O9B C80B H80C 110.1
O9B C80B H80D 110.1
O9B C80B C81B 108(2)
H80C C80B H80D 108.4
C81B C80B H80C 110.1
C81B C80B H80D 110.1
O10A C81A C80A 110.1(14)
O10A C81A H81A 109.6
O10A C81A H81B 109.6
C80A C81A H81A 109.6
C80A C81A H81B 109.6
H81A C81A H81B 108.2
O10B C81B C80B 109.3(18)
O10B C81B H81C 109.8
O10B C81B H81D 109.8
C80B C81B H81C 109.8
C80B C81B H81D 109.8
H81C C81B H81D 108.3
O10A C82A H82A 109.5
O10A C82A H82B 109.5
O10A C82A H82C 109.5
H82A C82A H82B 109.5
H82A C82A H82C 109.5
H82B C82A H82C 109.5
O10B C82B H82D 109.5
O10B C82B H82E 109.5
O10B C82B H82F 109.5
H82D C82B H82E 109.5
H82D C82B H82F 109.5
H82E C82B H82F 109.5

loop_
_geom_bond_atom_site_label_1
_geom_bond_atom_site_label_2
_geom_bond_distance
U1 Si2 3.4025(17)
U1 Si5 3.4335(17)
U1 O1 2.208(4)
U1 N1 2.055(4)
U1 N2 2.349(5)
U1 N3 2.360(5)
U2 Si8 3.4190(17)
U2 Si11 3.3470(17)
U2 N1 2.066(4)
U2 N4 2.349(5)
U2 N5 2.350(5)
U2 N6 2.317(5)
Si1 O1 1.600(4)
Si1 O2 1.631(4)
Si1 O3 1.638(4)
Si1 O4 1.626(5)
Si2 N2 1.717(5)
Si2 C21 1.874(7)
Si2 C22 1.886(8)
Si2 C23 1.869(8)
Si3 N2 1.739(5)
Si3 C24 1.887(7)
Si3 C25 1.870(7)
Si3 C26 1.897(7)
Si4 N3 1.728(5)
Si4 C31 1.878(8)
Si4 C32 1.892(8)
Si4 C33 1.885(7)
Si5 N3 1.726(6)
Si5 C34 1.865(8)
Si5 C35 1.882(7)
Si5 C36 1.867(7)
Si6 N4 1.728(5)
Si6 C41 1.875(7)
Si6 C42 1.872(7)
Si6 C43 1.883(8)
Si7 N4 1.731(5)
Si7 C44 1.879(8)
Si7 C45 1.887(8)
Si7 C46 1.875(7)
Si8 N5 1.728(5)
Si8 C51 1.882(7)
Si8 C52 1.872(7)
Si8 C53 1.875(7)
Si9 N5 1.735(5)
Si9 C54 1.884(7)
Si9 C55 1.873(8)
Si9 C56 1.875(8)
Si10 N6 1.721(5)
Si10 C61 1.883(7)
Si10 C62 1.870(7)
Si10 C63 1.878(8)
Si11 N6 1.738(5)
Si11 C64 1.875(7)
Si11 C65 1.879(7)
Si11 C66 1.884(7)
O2 C1 1.429(8)
O3 C5 1.436(7)
O4 C9 1.440(7)
C1 C2 1.539(11)
C1 C3 1.520(10)
C1 C4 1.510(10)
C2 H2A 0.9800
C2 H2B 0.9800
C2 H2C 0.9800
C3 H3A 0.9800
C3 H3B 0.9800
C3 H3C 0.9800
C4 H4A 0.9800
C4 H4B 0.9800
C4 H4C 0.9800
C5 C6 1.519(10)
C5 C7 1.525(10)
C5 C8 1.518(10)
C6 H6A 0.9800
C6 H6B 0.9800
C6 H6C 0.9800
C7 H7A 0.9800
C7 H7B 0.9800
C7 H7C 0.9800
C8 H8A 0.9800
C8 H8B 0.9800
C8 H8C 0.9800
C9 C10 1.525(9)
C9 C11 1.524(9)
C9 C12 1.496(10)
C10 H10A 0.9800
C10 H10B 0.9800
C10 H10C 0.9800
C11 H11A 0.9800
C11 H11B 0.9800
C11 H11C 0.9800
C12 H12A 0.9800
C12 H12B 0.9800
C12 H12C 0.9800
C21 H21A 0.9800
C21 H21B 0.9800
C21 H21C 0.9800
C22 H22A 0.9800
C22 H22B 0.9800
C22 H22C 0.9800
C23 H23A 0.9800
C23 H23B 0.9800
C23 H23C 0.9800
C24 H24A 0.9800
C24 H24B 0.9800
C24 H24C 0.9800
C25 H25A 0.9800
C25 H25B 0.9800
C25 H25C 0.9800
C26 H26A 0.9800
C26 H26B 0.9800
C26 H26C 0.9800
C31 H31A 0.9800
C31 H31B 0.9800
C31 H31C 0.9800
C32 H32A 0.9800
C32 H32B 0.9800
C32 H32C 0.9800
C33 H33A 0.9800
C33 H33B 0.9800
C33 H33C 0.9800
C34 H34A 0.9800
C34 H34B 0.9800
C34 H34C 0.9800
C35 H35A 0.9800
C35 H35B 0.9800
C35 H35C 0.9800
C36 H36A 0.9800
C36 H36B 0.9800
C36 H36C 0.9800
C41 H41A 0.9800
C41 H41B 0.9800
C41 H41C 0.9800
C42 H42A 0.9800
C42 H42B 0.9800
C42 H42C 0.9800
C43 H43A 0.9800
C43 H43B 0.9800
C43 H43C 0.9800
C44 H44A 0.9800
C44 H44B 0.9800
C44 H44C 0.9800
C45 H45A 0.9800
C45 H45B 0.9800
C45 H45C 0.9800
C46 H46A 0.9800
C46 H46B 0.9800
C46 H46C 0.9800
C51 H51A 0.9800
C51 H51B 0.9800
C51 H51C 0.9800
C52 H52A 0.9800
C52 H52B 0.9800
C52 H52C 0.9800
C53 H53A 0.9800
C53 H53B 0.9800
C53 H53C 0.9800
C54 H54A 0.9800
C54 H54B 0.9800
C54 H54C 0.9800
C55 H55A 0.9800
C55 H55B 0.9800
C55 H55C 0.9800
C56 H56A 0.9800
C56 H56B 0.9800
C56 H56C 0.9800
C61 H61A 0.9800
C61 H61B 0.9800
C61 H61C 0.9800
C62 H62A 0.9800
C62 H62B 0.9800
C62 H62C 0.9800
C63 H63A 0.9800
C63 H63B 0.9800
C63 H63C 0.9800
C64 H64A 0.9800
C64 H64B 0.9800
C64 H64C 0.9800
C65 H65A 0.9800
C65 H65B 0.9800
C65 H65C 0.9800
C66 H66A 0.9800
C66 H66B 0.9800
C66 H66C 0.9800
Na1 O5 2.330(6)
Na1 O6 2.397(6)
Na1 O7A 2.337(10)
Na1 O7B 2.332(11)
Na1 O8A 2.346(10)
Na1 O8B 2.345(11)
Na1 O9A 2.424(11)
Na1 O9B 2.385(13)
Na1 O10A 2.335(10)
Na1 O10B 2.363(12)
Na1 C80A 3.120(18)
O5 C71 1.428(10)
O5 C72 1.419(9)
O6 C73 1.416(10)
O6 C74 1.420(10)
O7A C75A 1.395(15)
O7A C76A 1.393(14)
O7B C75B 1.398(16)
O7B C76B 1.312(15)
O8A C77A 1.374(16)
O8A C78A 1.42(3)
O8B C77B 1.378(16)
O8B C78B 1.403(19)
O9A C79A 1.421(18)
O9A C80A 1.425(18)
O9B C79B 1.41(2)
O9B C80B 1.43(2)
O10A C81A 1.422(18)
O10A C82A 1.412(19)
O10B C81B 1.437(19)
O10B C82B 1.41(2)
C71 H71A 0.9800
C71 H71B 0.9800
C71 H71C 0.9800
C72 H72A 0.9900
C72 H72B 0.9900
C72 C73 1.501(11)
C73 H73A 0.9900
C73 H73B 0.9900
C74 H74A 0.9800
C74 H74B 0.9800
C74 H74C 0.9800
C75A H75A 0.9800
C75A H75B 0.9800
C75A H75C 0.9800
C75B H75D 0.9800
C75B H75E 0.9800
C75B H75F 0.9800
C76A H76A 0.9900
C76A H76B 0.9900
C76A C77A 1.446(18)
C76B H76C 0.9900
C76B H76D 0.9900
C76B C77B 1.434(19)
C77A H77A 0.9900
C77A H77B 0.9900
C77B H77C 0.9900
C77B H77D 0.9900
C78A H78A 0.9800
C78A H78B 0.9800
C78A H78C 0.9800
C78B H78D 0.9800
C78B H78E 0.9800
C78B H78F 0.9800
C79A H79A 0.9800
C79A H79B 0.9800
C79A H79C 0.9800
C79B H79D 0.9800
C79B H79E 0.9800
C79B H79F 0.9800
C80A H80A 0.9900
C80A H80B 0.9900
C80A C81A 1.50(3)
C80B H80C 0.9900
C80B H80D 0.9900
C80B C81B 1.50(3)
C81A H81A 0.9900
C81A H81B 0.9900
C81B H81C 0.9900
C81B H81D 0.9900
C82A H82A 0.9800
C82A H82B 0.9800
C82A H82C 0.9800
C82B H82D 0.9800
C82B H82E 0.9800
C82B H82F 0.9800

loop_
_geom_torsion_atom_site_label_1
_geom_torsion_atom_site_label_2
_geom_torsion_atom_site_label_3
_geom_torsion_atom_site_label_4
_geom_torsion
U1 Si2 N2 Si3 173.8(5)
U1 Si5 N3 Si4 -178.8(5)
U2 Si8 N5 Si9 -174.3(5)
U2 Si11 N6 Si10 -174.9(5)
Si1 O2 C1 C2 -89.0(7)
Si1 O2 C1 C3 33.5(9)
Si1 O2 C1 C4 153.1(6)
Si1 O3 C5 C6 168.0(5)
Si1 O3 C5 C7 49.2(8)
Si1 O3 C5 C8 -73.4(7)
Si1 O4 C9 C10 67.5(8)
Si1 O4 C9 C11 -175.5(5)
Si1 O4 C9 C12 -54.6(8)
O1 Si1 O2 C1 50.3(7)
O1 Si1 O3 C5 168.0(5)
O1 Si1 O4 C9 112.6(6)
O2 Si1 O3 C5 -68.0(6)
O2 Si1 O4 C9 -12.2(6)
O3 Si1 O2 C1 -68.7(7)
O3 Si1 O4 C9 -130.7(6)
O4 Si1 O2 C1 175.2(6)
O4 Si1 O3 C5 45.8(6)
C21 Si2 N2 U1 -88.3(4)
C21 Si2 N2 Si3 85.5(4)
C22 Si2 N2 U1 147.7(4)
C22 Si2 N2 Si3 -38.5(5)
C23 Si2 N2 U1 32.3(4)
C23 Si2 N2 Si3 -153.9(4)
C24 Si3 N2 U1 125.7(4)
C24 Si3 N2 Si2 -47.0(4)
C25 Si3 N2 U1 5.9(4)
C25 Si3 N2 Si2 -166.7(3)
C26 Si3 N2 U1 -114.4(4)
C26 Si3 N2 Si2 73.0(4)
C31 Si4 N3 U1 -11.7(5)
C31 Si4 N3 Si5 167.0(4)
C32 Si4 N3 U1 108.5(4)
C32 Si4 N3 Si5 -72.9(4)
C33 Si4 N3 U1 -131.0(4)
C33 Si4 N3 Si5 47.7(5)
C34 Si5 N3 U1 -125.0(4)
C34 Si5 N3 Si4 56.2(5)
C35 Si5 N3 U1 112.3(3)
C35 Si5 N3 Si4 -66.5(4)
C36 Si5 N3 U1 -5.9(4)
C36 Si5 N3 Si4 175.2(3)
C41 Si6 N4 U2 17.0(5)
C41 Si6 N4 Si7 -157.8(4)
C42 Si6 N4 U2 -105.5(4)
C42 Si6 N4 Si7 79.7(4)
C43 Si6 N4 U2 133.7(4)
C43 Si6 N4 Si7 -41.1(4)
C44 Si7 N4 U2 143.9(3)
C44 Si7 N4 Si6 -40.7(5)
C45 Si7 N4 U2 -93.0(4)
C45 Si7 N4 Si6 82.4(4)
C46 Si7 N4 U2 26.9(4)
C46 Si7 N4 Si6 -157.7(4)
C51 Si8 N5 U2 -24.5(4)
C51 Si8 N5 Si9 161.2(3)
C52 Si8 N5 U2 94.6(3)
C52 Si8 N5 Si9 -79.7(4)
C53 Si8 N5 U2 -143.1(3)
C53 Si8 N5 Si9 42.6(5)
C54 Si9 N5 U2 112.5(4)
C54 Si9 N5 Si8 -74.3(4)
C55 Si9 N5 U2 -127.9(4)
C55 Si9 N5 Si8 45.3(5)
C56 Si9 N5 U2 -8.1(5)
C56 Si9 N5 Si8 165.2(3)
C61 Si10 N6 U2 -14.0(5)
C61 Si10 N6 Si11 159.7(3)
C62 Si10 N6 U2 106.4(4)
C62 Si10 N6 Si11 -79.9(4)
C63 Si10 N6 U2 -133.3(4)
C63 Si10 N6 Si11 40.4(5)
C64 Si11 N6 U2 -141.5(3)
C64 Si11 N6 Si10 43.6(5)
C65 Si11 N6 U2 96.4(3)
C65 Si11 N6 Si10 -78.5(4)
C66 Si11 N6 U2 -22.6(3)
C66 Si11 N6 Si10 162.4(3)
Na1 O5 C72 C73 45.8(8)
Na1 O6 C73 C72 45.9(7)
Na1 O7A C76A C77A -12(3)
Na1 O7B C76B C77B -2(3)
Na1 O8A C77A C76A -35(3)
Na1 O8B C77B C76B 33(4)
Na1 O9A C80A C81A 55.4(18)
Na1 O9B C80B C81B 60(2)
Na1 O10A C81A C80A 28(2)
Na1 O10B C81B C80B 26(3)
Na1 C80A C81A O10A -19.2(16)
O5 C72 C73 O6 -62.3(9)
O7A C76A C77A O8A 31(4)
O7B C76B C77B O8B -20(5)
O9A C80A C81A O10A -58(3)
O9B C80B C81B O10B -59(3)
C71 O5 C72 C73 -177.7(8)
C74 O6 C73 C72 -178.8(6)
C75A O7A C76A C77A 163(3)
C75B O7B C76B C77B -169(3)
C78A O8A C77A C76A 174(2)
C78B O8B C77B C76B -175(3)
C79A O9A C80A Na1 141.8(19)
C79A O9A C80A C81A -162.8(19)
C79B O9B C80B C81B -168(2)
C82A O10A C81A C80A 178.0(19)
C82B O10B C81B C80B -178(2)

loop_
_exptl_oxdiff_crystal_face_indexfrac_h
_exptl_oxdiff_crystal_face_indexfrac_k
_exptl_oxdiff_crystal_face_indexfrac_l
_exptl_oxdiff_crystal_face_x
_exptl_oxdiff_crystal_face_y
_exptl_oxdiff_crystal_face_z
-0.0000 -1.0000 -0.0000 0.0302 -0.0845 0.0474
0.0000 1.0000 0.0000 -0.0302 0.0845 -0.0474
1.0000 -1.0000 -1.0000 0.0398 -0.0281 0.1675
-1.0000 -2.0000 -1.0000 0.1714 -0.1425 0.0390
-0.0000 0.0000 -1.0000 0.0602 0.0415 0.0320
0.0000 -0.0000 1.0000 -0.0602 -0.0415 -0.0320
-2.0000 -2.0000 1.0000 0.1016 -0.2404 -0.1131
-1.0000 -1.0000 -2.0000 0.2014 -0.0165 0.0236
2.0000 -1.0000 -0.0000 -0.0711 -0.0546 0.2234
1.0000 1.0000 -2.0000 0.0396 0.1824 0.1046
-1.0000 0.0000 -2.0000 0.1711 0.0680 -0.0239
-2.0000 -0.0000 1.0000 0.0411 -0.0714 -0.2080
2.0000 1.0000 1.0000 -0.1918 0.0730 0.0965
1.0000 -2.0000 -0.0000 0.0098 -0.1540 0.1829
